data_8102515
loop_
_publ_author_name
'Juan Yang'
'Jian-Tong Li'

_publ_section_title
;
 Crystal structure of 2,4,6-triamino-1,3,5-triazin-4-methoxybenzoate
 --- water (1:2), [C3H7N6][CH3OC6H4COO] &#x00B7; 2H2O
;
_journal_issue 4
_journal_name_full 'Zeitschrift f\"ur Kristallographie - New Crystal Structures'
_journal_page_first 575
_journal_volume 224
_journal_year 2009
_chemical_formula_moiety 'C8 H7 O3, C3 H7 N6, 2 (H2 O)'
_chemical_formula_sum 'C11 H18 N6 O5'
_chemical_formula_weight 314.31
_chemical_name_systematic
; 
 2, 4, 6-triamino-1, 3, 5-triazin-4-methoxy benzoate dehydrate
;
_space_group_IT_number 14
_symmetry_cell_setting monoclinic
_symmetry_space_group_name_Hall '-P 2ybc'
_symmetry_space_group_name_H-M 'P 1 21/c 1'
_atom_sites_solution_hydrogens geom
_atom_sites_solution_primary direct
_atom_sites_solution_secondary difmap
_audit_creation_method SHELXL-97
_cell_angle_alpha 90.00
_cell_angle_beta 95.9340(10)
_cell_angle_gamma 90.00
_cell_formula_units_Z 4
_cell_length_a 7.0464(8)
_cell_length_b 16.6669(19)
_cell_length_c 12.5115(14)
_cell_measurement_reflns_used 5050
_cell_measurement_temperature 295(2)
_cell_measurement_theta_max 27.005
_cell_measurement_theta_min 2.449
_cell_volume 1461.5(3)
_computing_cell_refinement 'SAINT (Bruker, 2007)'
_computing_data_collection 'APEX2 (Bruker, 2007)'
_computing_data_reduction SAINT
_computing_molecular_graphics 'SHELXTL (Sheldrick, 1997)'
_computing_publication_material SHELXTL
_computing_structure_refinement 'SHELXL97 (Sheldrick, 1997)'
_computing_structure_solution 'SHELXS97 (Sheldrick, 1997)'
_diffrn_ambient_temperature 295(2)
_diffrn_measured_fraction_theta_full 0.990
_diffrn_measured_fraction_theta_max 0.990
_diffrn_measurement_device_type 'CCD area detector'
_diffrn_measurement_method 'phi and omega scans'
_diffrn_radiation_monochromator graphite
_diffrn_radiation_source 'sealed tube'
_diffrn_radiation_type MoK\a
_diffrn_radiation_wavelength 0.71073
_diffrn_reflns_av_R_equivalents 0.0222
_diffrn_reflns_av_sigmaI/netI 0.0162
_diffrn_reflns_limit_h_max 9
_diffrn_reflns_limit_h_min -9
_diffrn_reflns_limit_k_max 21
_diffrn_reflns_limit_k_min -21
_diffrn_reflns_limit_l_max 16
_diffrn_reflns_limit_l_min -16
_diffrn_reflns_number 16854
_diffrn_reflns_theta_full 27.48
_diffrn_reflns_theta_max 27.48
_diffrn_reflns_theta_min 2.04
_exptl_absorpt_coefficient_mu 0.114
_exptl_absorpt_correction_T_max 0.988
_exptl_absorpt_correction_T_min 0.977
_exptl_absorpt_correction_type multi-scan
_exptl_absorpt_process_details '(SADABS; Bruker, 2007)'
_exptl_crystal_colour colorless
_exptl_crystal_density_diffrn 1.428
_exptl_crystal_density_method 'not measured'
_exptl_crystal_description block
_exptl_crystal_F_000 664
_exptl_crystal_size_max 0.36
_exptl_crystal_size_mid 0.17
_exptl_crystal_size_min 0.11
_refine_diff_density_max 0.224
_refine_diff_density_min -0.217
_refine_diff_density_rms 0.039
_refine_ls_extinction_method none
_refine_ls_goodness_of_fit_ref 1.043
_refine_ls_hydrogen_treatment mixed
_refine_ls_matrix_type full
_refine_ls_number_parameters 232
_refine_ls_number_reflns 3317
_refine_ls_number_restraints 0
_refine_ls_restrained_S_all 1.043
_refine_ls_R_factor_all 0.0500
_refine_ls_R_factor_gt 0.0387
_refine_ls_shift/su_max 0.000
_refine_ls_shift/su_mean 0.000
_refine_ls_structure_factor_coef Fsqd
_refine_ls_weighting_details 'calc w=1/[\s^2^(Fo^2^)+(0.0541P)^2^+0.3180P] where P=(Fo^2^+2Fc^2^)/3'
_refine_ls_weighting_scheme calc
_refine_ls_wR_factor_gt 0.1034
_refine_ls_wR_factor_ref 0.1121
_reflns_number_gt 2642
_reflns_number_total 3317
_reflns_threshold_expression >2sigma(I)
_cod_data_source_file 1267-2714.cff
_cod_data_source_block yj22
_cod_depositor_comments
;
The following automatic conversions were performed:
'_exptl_absorpt_correction_type' value 'Multi-Scan' changed to
'multi-scan' according to
'/home/saulius/struct/CIF-dictionaries/cif_core.dic' dictionary named
'cif_core.dic' version 2.4.1 from 2010-06-29.

Automatic conversion script
Id: cif_fix_enum 1555 2011-01-17 13:19:09Z saulius 
;
_cod_original_sg_symbol_H-M 'P 21/c'
_cod_database_code 8102515

loop_
_symmetry_equiv_pos_as_xyz
'x, y, z'
'-x, y+1/2, -z+1/2'
'-x, -y, -z'
'x, -y-1/2, z-1/2'

loop_
_atom_site_label
_atom_site_type_symbol
_atom_site_fract_x
_atom_site_fract_y
_atom_site_fract_z
_atom_site_U_iso_or_equiv
_atom_site_adp_type
_atom_site_occupancy
_atom_site_symmetry_multiplicity
_atom_site_calc_flag
_atom_site_refinement_flags
_atom_site_disorder_assembly
_atom_site_disorder_group
O1 O 0.25519(16) 0.51925(6) 0.32811(8) 0.0486(3) Uani 1 1 d . . .
O2 O 0.24420(19) 0.50743(6) 0.50335(8) 0.0561(3) Uani 1 1 d . . .
O3 O 0.39419(18) 0.88175(6) 0.46807(9) 0.0564(3) Uani 1 1 d . . .
C1 C 0.2618(2) 0.54877(8) 0.42135(11) 0.0385(3) Uani 1 1 d . . .
C2 C 0.29469(18) 0.63693(8) 0.43525(10) 0.0354(3) Uani 1 1 d . . .
C3 C 0.3064(2) 0.67221(8) 0.53552(11) 0.0449(3) Uani 1 1 d . . .
H3 H 0.2906 0.6406 0.5952 0.054 Uiso 1 1 calc R . .
C4 C 0.3407(2) 0.75316(8) 0.54946(11) 0.0452(4) Uani 1 1 d . . .
H4 H 0.3499 0.7753 0.6180 0.054 Uiso 1 1 calc R . .
C5 C 0.3614(2) 0.80126(8) 0.46203(11) 0.0394(3) Uani 1 1 d . . .
C6 C 0.3485(3) 0.76714(9) 0.36093(12) 0.0527(4) Uani 1 1 d . . .
H6 H 0.3624 0.7990 0.3012 0.063 Uiso 1 1 calc R . .
C7 C 0.3151(2) 0.68613(9) 0.34820(11) 0.0474(4) Uani 1 1 d . . .
H7 H 0.3062 0.6640 0.2796 0.057 Uiso 1 1 calc R . .
C8 C 0.4074(3) 0.91743(9) 0.57157(14) 0.0635(5) Uani 1 1 d . . .
H8A H 0.2924 0.9070 0.6042 0.095 Uiso 1 1 calc R . .
H8B H 0.4245 0.9743 0.5651 0.095 Uiso 1 1 calc R . .
H8C H 0.5143 0.8951 0.6155 0.095 Uiso 1 1 calc R . .
C9 C 0.18138(18) 0.30561(7) 0.41137(9) 0.0332(3) Uani 1 1 d . . .
C10 C 0.12906(18) 0.19213(7) 0.50341(9) 0.0319(3) Uani 1 1 d . . .
C11 C 0.17802(18) 0.30727(7) 0.59865(9) 0.0318(3) Uani 1 1 d . . .
N1 N 0.14962(16) 0.22726(6) 0.40777(8) 0.0343(3) Uani 1 1 d . . .
N2 N 0.14347(16) 0.22924(6) 0.59997(8) 0.0337(2) Uani 1 1 d . . .
N3 N 0.19724(16) 0.34704(7) 0.50557(8) 0.0345(3) Uani 1 1 d . . .
H3A H 0.211(2) 0.4007(10) 0.5038(12) 0.041 Uiso 1 1 d . . .
N4 N 0.1980(2) 0.34713(7) 0.32318(9) 0.0470(3) Uani 1 1 d . . .
H4C H 0.178(2) 0.3240(11) 0.2611(14) 0.056 Uiso 1 1 d . . .
H4D H 0.211(2) 0.4011(11) 0.3293(14) 0.056 Uiso 1 1 d . . .
N5 N 0.09235(19) 0.11454(7) 0.50282(10) 0.0419(3) Uani 1 1 d . . .
H5A H 0.069(2) 0.0922(10) 0.5622(14) 0.050 Uiso 1 1 d . . .
H5B H 0.083(2) 0.0870(10) 0.4416(14) 0.050 Uiso 1 1 d . . .
N6 N 0.19361(19) 0.34886(7) 0.68879(9) 0.0409(3) Uani 1 1 d . . .
H6A H 0.230(2) 0.3984(11) 0.6890(13) 0.049 Uiso 1 1 d . . .
H6B H 0.174(2) 0.3249(10) 0.7477(14) 0.049 Uiso 1 1 d . . .
O4 O -0.03642(19) 0.49474(6) 0.16645(8) 0.0473(3) Uani 1 1 d . . .
H4A H -0.141(3) 0.4821(12) 0.1954(17) 0.071 Uiso 1 1 d . . .
H4B H 0.045(3) 0.5053(12) 0.2205(17) 0.071 Uiso 1 1 d . . .
O5 O 0.3567(2) 0.51114(7) 0.71328(10) 0.0577(3) Uani 1 1 d . . .
H5C H 0.483(4) 0.5055(13) 0.7157(18) 0.087 Uiso 1 1 d . . .
H5D H 0.319(3) 0.5207(13) 0.641(2) 0.087 Uiso 1 1 d . . .

loop_
_atom_site_aniso_label
_atom_site_aniso_U_11
_atom_site_aniso_U_22
_atom_site_aniso_U_33
_atom_site_aniso_U_23
_atom_site_aniso_U_13
_atom_site_aniso_U_12
O1 0.0679(7) 0.0396(5) 0.0372(5) -0.0095(4) 0.0008(5) -0.0028(5)
O2 0.0959(9) 0.0330(5) 0.0396(6) -0.0010(4) 0.0070(5) -0.0105(5)
O3 0.0923(9) 0.0347(5) 0.0440(6) -0.0021(4) 0.0160(6) -0.0139(5)
C1 0.0444(7) 0.0345(7) 0.0362(7) -0.0039(5) 0.0014(5) -0.0010(5)
C2 0.0392(7) 0.0337(6) 0.0332(6) -0.0026(5) 0.0032(5) -0.0006(5)
C3 0.0698(10) 0.0341(7) 0.0307(7) 0.0020(5) 0.0049(6) -0.0013(6)
C4 0.0695(10) 0.0356(7) 0.0302(7) -0.0046(5) 0.0034(6) -0.0005(6)
C5 0.0462(8) 0.0337(7) 0.0389(7) -0.0013(5) 0.0075(6) -0.0036(6)
C6 0.0845(12) 0.0418(8) 0.0336(7) 0.0028(6) 0.0149(7) -0.0092(7)
C7 0.0716(10) 0.0424(8) 0.0292(7) -0.0050(6) 0.0100(6) -0.0058(7)
C8 0.1023(14) 0.0370(8) 0.0533(10) -0.0099(7) 0.0179(9) -0.0140(8)
C9 0.0423(7) 0.0322(6) 0.0254(6) -0.0003(5) 0.0044(5) -0.0007(5)
C10 0.0376(7) 0.0310(6) 0.0272(6) -0.0004(5) 0.0041(5) -0.0011(5)
C11 0.0377(7) 0.0324(6) 0.0257(6) -0.0012(5) 0.0047(5) -0.0003(5)
N1 0.0488(6) 0.0300(5) 0.0245(5) -0.0015(4) 0.0056(4) -0.0025(4)
N2 0.0462(6) 0.0305(5) 0.0250(5) -0.0006(4) 0.0056(4) -0.0027(4)
N3 0.0503(7) 0.0273(5) 0.0265(5) -0.0007(4) 0.0059(4) -0.0035(4)
N4 0.0840(10) 0.0319(6) 0.0253(6) 0.0013(5) 0.0062(6) -0.0058(6)
N5 0.0684(8) 0.0298(6) 0.0281(6) -0.0011(5) 0.0076(5) -0.0078(5)
N6 0.0649(8) 0.0326(6) 0.0261(5) -0.0035(4) 0.0088(5) -0.0064(5)
O4 0.0619(7) 0.0479(6) 0.0323(5) 0.0006(4) 0.0048(5) 0.0037(5)
O5 0.0706(8) 0.0586(7) 0.0449(6) 0.0059(5) 0.0103(6) -0.0053(6)

loop_
_atom_type_symbol
_atom_type_description
_atom_type_scat_dispersion_real
_atom_type_scat_dispersion_imag
_atom_type_scat_source
C C 0.0033 0.0016 'International Tables Vol C Tables 4.2.6.8 and 6.1.1.4'
H H 0.0000 0.0000 'International Tables Vol C Tables 4.2.6.8 and 6.1.1.4'
N N 0.0061 0.0033 'International Tables Vol C Tables 4.2.6.8 and 6.1.1.4'
O O 0.0106 0.0060 'International Tables Vol C Tables 4.2.6.8 and 6.1.1.4'

loop_
_geom_angle_atom_site_label_1
_geom_angle_atom_site_label_2
_geom_angle_atom_site_label_3
_geom_angle
_geom_angle_site_symmetry_1
_geom_angle_site_symmetry_3
_geom_angle_publ_flag
C5 O3 C8 117.27(11) . . ?
O2 C1 O1 123.03(12) . . ?
O2 C1 C2 118.21(11) . . ?
O1 C1 C2 118.76(12) . . ?
C3 C2 C7 117.52(12) . . ?
C3 C2 C1 121.23(12) . . ?
C7 C2 C1 121.25(12) . . ?
C4 C3 C2 121.67(13) . . ?
C4 C3 H3 119.2 . . ?
C2 C3 H3 119.2 . . ?
C5 C4 C3 120.09(13) . . ?
C5 C4 H4 120.0 . . ?
C3 C4 H4 120.0 . . ?
O3 C5 C4 124.13(12) . . ?
O3 C5 C6 116.82(12) . . ?
C4 C5 C6 119.06(13) . . ?
C7 C6 C5 120.27(13) . . ?
C7 C6 H6 119.9 . . ?
C5 C6 H6 119.9 . . ?
C6 C7 C2 121.39(13) . . ?
C6 C7 H7 119.3 . . ?
C2 C7 H7 119.3 . . ?
O3 C8 H8A 109.5 . . ?
O3 C8 H8B 109.5 . . ?
H8A C8 H8B 109.5 . . ?
O3 C8 H8C 109.5 . . ?
H8A C8 H8C 109.5 . . ?
H8B C8 H8C 109.5 . . ?
N4 C9 N1 121.23(11) . . ?
N4 C9 N3 116.89(12) . . ?
N1 C9 N3 121.88(11) . . ?
N5 C10 N2 116.76(11) . . ?
N5 C10 N1 117.27(11) . . ?
N2 C10 N1 125.97(11) . . ?
N6 C11 N2 120.33(11) . . ?
N6 C11 N3 118.01(12) . . ?
N2 C11 N3 121.66(11) . . ?
C9 N1 C10 115.43(10) . . ?
C11 N2 C10 115.81(10) . . ?
C11 N3 C9 119.22(11) . . ?
C11 N3 H3A 121.8(9) . . ?
C9 N3 H3A 118.8(9) . . ?
C9 N4 H4C 119.8(12) . . ?
C9 N4 H4D 117.9(11) . . ?
H4C N4 H4D 121.6(16) . . ?
C10 N5 H5A 118.3(11) . . ?
C10 N5 H5B 120.5(10) . . ?
H5A N5 H5B 121.1(15) . . ?
C11 N6 H6A 120.2(11) . . ?
C11 N6 H6B 118.8(11) . . ?
H6A N6 H6B 120.9(16) . . ?
H4A O4 H4B 104.2(18) . . ?
H5C O5 H5D 104(2) . . ?

loop_
_geom_bond_atom_site_label_1
_geom_bond_atom_site_label_2
_geom_bond_distance
_geom_bond_site_symmetry_2
_geom_bond_publ_flag
O1 C1 1.2625(16) . ?
O2 C1 1.2527(17) . ?
O3 C5 1.3620(16) . ?
O3 C8 1.4192(19) . ?
C1 C2 1.4948(18) . ?
C2 C3 1.3803(18) . ?
C2 C7 1.3827(19) . ?
C3 C4 1.379(2) . ?
C3 H3 0.9300 . ?
C4 C5 1.3761(19) . ?
C4 H4 0.9300 . ?
C5 C6 1.381(2) . ?
C6 C7 1.377(2) . ?
C6 H6 0.9300 . ?
C7 H7 0.9300 . ?
C8 H8A 0.9600 . ?
C8 H8B 0.9600 . ?
C8 H8C 0.9600 . ?
C9 N4 1.3178(16) . ?
C9 N1 1.3249(16) . ?
C9 N3 1.3606(15) . ?
C10 N5 1.3188(16) . ?
C10 N2 1.3516(15) . ?
C10 N1 1.3533(15) . ?
C11 N6 1.3188(16) . ?
C11 N2 1.3236(16) . ?
C11 N3 1.3589(15) . ?
N3 H3A 0.900(17) . ?
N4 H4C 0.865(18) . ?
N4 H4D 0.907(18) . ?
N5 H5A 0.861(18) . ?
N5 H5B 0.889(17) . ?
N6 H6A 0.865(17) . ?
N6 H6B 0.862(17) . ?
O4 H4A 0.88(2) . ?
O4 H4B 0.86(2) . ?
O5 H5C 0.89(2) . ?
O5 H5D 0.93(2) . ?

loop_
_geom_hbond_atom_site_label_D
_geom_hbond_atom_site_label_H
_geom_hbond_atom_site_label_A
_geom_hbond_distance_DH
_geom_hbond_distance_HA
_geom_hbond_distance_DA
_geom_hbond_angle_DHA
_geom_hbond_site_symmetry_A
N3 H3A O2 0.900(17) 1.794(17) 2.6940(15) 178.4(15) .
N4 H4C N2 0.865(18) 2.193(18) 3.0569(16) 176.1(16) 4_565
N4 H4D O1 0.907(18) 1.994(19) 2.8967(16) 173.5(16) .
N5 H5A O4 0.861(18) 2.135(18) 2.9522(16) 158.3(15) 4_566
N5 H5B O4 0.889(17) 2.052(17) 2.9077(15) 161.2(15) 2_545
N6 H6A O5 0.865(17) 2.089(18) 2.9421(17) 169.1(15) .
N6 H6B N1 0.862(17) 2.207(18) 3.0639(16) 173.3(15) 4_566
O4 H4A O5 0.88(2) 1.99(2) 2.8404(18) 160.3(18) 3_566
O4 H4B O1 0.86(2) 1.91(2) 2.7606(16) 170.5(19) .
O5 H5C O1 0.89(2) 2.02(2) 2.8806(18) 161(2) 3_666
O5 H5D O2 0.93(2) 1.76(2) 2.6646(17) 163(2) .

loop_
_cod_related_entry_id
_cod_related_entry_database
_cod_related_entry_code
1 ChemSpider 30653970
